data_7015883
loop_
_publ_author_name
'Linti, Gerald'
'Zessin, Thomas'

_publ_section_title
;
 Synthesis, structure and reactions of an amidinate stabilised
 trigallane.
;
_journal_issue 20
_journal_name_full 'Dalton transactions (Cambridge, England : 2003)'
_journal_page_first 5591
_journal_page_last 5598
_journal_paper_doi 10.1039/c1dt10209e
_journal_volume 40
_journal_year 2011
_chemical_formula_moiety 'C51 H93 Ga3 I2 N6, C7 H8'
_chemical_formula_sum 'C58 H101 Ga3 I2 N6'
_chemical_formula_weight 1345.41
_chemical_name_common
;
bis-(N,N'-dicyclohexylneopentylamidinato-iodo-gallium(ii)) -
N,N'-dicyclohexylneopentylamidinato-gallium(i) toluene solvate
;
_chemical_name_systematic
;
bis-(N,N'-dicyclohexylneopentylamidinato-iodo-gallium(II))
-N,N'-dicyclohexylneopentylamidinato-gallium(I) toluene solvate
;
_chemical_temperature_decomposition 603
_space_group_IT_number 2
_symmetry_cell_setting triclinic
_symmetry_Int_Tables_number 2
_symmetry_space_group_name_Hall '-P 1'
_symmetry_space_group_name_H-M 'P -1'
_atom_sites_solution_hydrogens geom
_atom_sites_solution_primary direct
_atom_sites_solution_secondary difmap
_audit_creation_method SHELXL-97
_cell_angle_alpha 78.66(3)
_cell_angle_beta 85.66(3)
_cell_angle_gamma 71.01(3)
_cell_formula_units_Z 2
_cell_length_a 12.912(3)
_cell_length_b 16.090(3)
_cell_length_c 16.506(3)
_cell_measurement_temperature 200(2)
_cell_volume 3179.0(13)
_computing_structure_refinement 'SHELXL-97 (Sheldrick, 1997)'
_computing_structure_solution 'SHELXS-97 (Sheldrick, 1990)'
_diffrn_ambient_temperature 200(2)
_diffrn_measured_fraction_theta_full 0.900
_diffrn_measured_fraction_theta_max 0.900
_diffrn_radiation_monochromator graphite
_diffrn_radiation_probe x-ray
_diffrn_radiation_type MoK\a
_diffrn_radiation_wavelength 0.71073
_diffrn_reflns_av_R_equivalents 0.0986
_diffrn_reflns_av_sigmaI/netI 0.2300
_diffrn_reflns_limit_h_max 18
_diffrn_reflns_limit_h_min -18
_diffrn_reflns_limit_k_max 22
_diffrn_reflns_limit_k_min -22
_diffrn_reflns_limit_l_max 23
_diffrn_reflns_limit_l_min -23
_diffrn_reflns_number 38406
_diffrn_reflns_theta_full 30.59
_diffrn_reflns_theta_max 30.59
_diffrn_reflns_theta_min 2.66
_diffrn_source 'fine-focus sealed tube'
_exptl_absorpt_coefficient_mu 2.272
_exptl_absorpt_correction_T_max 0.7632
_exptl_absorpt_correction_T_min 0.6213
_exptl_absorpt_correction_type numerical
_exptl_crystal_colour colourless
_exptl_crystal_density_diffrn 1.406
_exptl_crystal_density_method 'not measured'
_exptl_crystal_description columns
_exptl_crystal_F_000 1380
_exptl_crystal_recrystallization_method 'from toluene'
_exptl_crystal_size_max 0.416
_exptl_crystal_size_mid 0.157
_exptl_crystal_size_min 0.137
_refine_diff_density_max 2.010
_refine_diff_density_min -1.091
_refine_diff_density_rms 0.129
_refine_ls_extinction_method none
_refine_ls_goodness_of_fit_ref 0.718
_refine_ls_hydrogen_treatment constr
_refine_ls_matrix_type full
_refine_ls_number_parameters 622
_refine_ls_number_reflns 17618
_refine_ls_number_restraints 42
_refine_ls_restrained_S_all 0.724
_refine_ls_R_factor_all 0.1697
_refine_ls_R_factor_gt 0.0545
_refine_ls_shift/su_max 0.005
_refine_ls_shift/su_mean 0.000
_refine_ls_structure_factor_coef Fsqd
_refine_ls_weighting_details 'calc w=1/[\s^2^(Fo^2^)+(0.0462P)^2^+0.0000P] where P=(Fo^2^+2Fc^2^)/3'
_refine_ls_weighting_scheme calc
_refine_ls_wR_factor_gt 0.1113
_refine_ls_wR_factor_ref 0.1406
_reflns_number_gt 5883
_reflns_number_total 17618
_reflns_threshold_expression >2sigma(I)
_cod_data_source_file c1dt10209e.txt
_cod_data_source_block 3b
_cod_depositor_comments
;
The following automatic conversions were performed:
'_exptl_absorpt_correction_type' value 'Numerical' changed to 'numerical'
according to '/home/saulius/struct/CIF-dictionaries/cif_core.dic'
dictionary named 'cif_core.dic' version 2.4.1 from 2010-06-29.

Automatic conversion script
Id: cif_fix_enum 1555 2011-01-17 13:19:09Z saulius 

The following automatic conversions were performed:

'_chemical_melting_point' tag was changed to
'_chemical_temperature_decomposition' since the value had been '603
(dec)'. The value '603 (dec)' was changed to '603'.

Automatic conversion script
Id: cif_fix_values 1569 2011-02-09 13:29:24Z adriana 
;
_cod_original_cell_volume 3179.0(11)
_cod_database_code 7015883

loop_
_symmetry_equiv_pos_as_xyz
'x, y, z'
'-x, -y, -z'

loop_
_atom_site_label
_atom_site_type_symbol
_atom_site_fract_x
_atom_site_fract_y
_atom_site_fract_z
_atom_site_U_iso_or_equiv
_atom_site_adp_type
_atom_site_occupancy
_atom_site_symmetry_multiplicity
_atom_site_calc_flag
_atom_site_refinement_flags
_atom_site_disorder_assembly
_atom_site_disorder_group
I1 I 0.39442(4) 0.53401(2) 0.26526(2) 0.04447(10) Uani 1 1 d . . .
I2 I 0.54132(3) 0.92731(3) 0.28734(3) 0.04923(11) Uani 1 1 d . . .
Ga1 Ga 0.35734(4) 0.69510(4) 0.17653(3) 0.02933(13) Uani 1 1 d . . .
Ga2 Ga 0.28745(5) 0.81797(4) 0.25366(3) 0.02978(13) Uani 1 1 d . . .
Ga3 Ga 0.39710(5) 0.84927(4) 0.35209(3) 0.03321(14) Uani 1 1 d . . .
N1 N 0.4724(3) 0.6931(3) 0.0906(3) 0.0350(10) Uani 1 1 d . . .
N2 N 0.3134(3) 0.6891(3) 0.0654(2) 0.0340(10) Uani 1 1 d . . .
N3 N 0.1301(4) 0.8427(3) 0.2873(3) 0.0400(12) Uani 1 1 d . . .
N4 N 0.1864(3) 0.9281(3) 0.1866(3) 0.0331(10) Uani 1 1 d . . .
N5 N 0.3346(4) 0.8975(3) 0.4531(3) 0.0369(11) Uani 1 1 d . . .
N6 N 0.4605(4) 0.7685(3) 0.4565(2) 0.0337(10) Uani 1 1 d . . .
C1 C 0.4093(4) 0.6926(3) 0.0305(3) 0.0319(12) Uani 1 1 d . . .
C2 C 0.4311(5) 0.7013(4) -0.0632(3) 0.0406(13) Uani 1 1 d . . .
C3 C 0.5408(5) 0.7118(5) -0.0916(4) 0.0616(17) Uani 1 1 d . . .
H3A H 0.5994 0.6600 -0.0647 0.092 Uiso 1 1 calc R . .
H3B H 0.5463 0.7663 -0.0768 0.092 Uiso 1 1 calc R . .
H3C H 0.5479 0.7160 -0.1516 0.092 Uiso 1 1 calc R . .
C4 C 0.4249(5) 0.6168(4) -0.0907(3) 0.0494(15) Uani 1 1 d . . .
H4A H 0.4797 0.5640 -0.0611 0.074 Uiso 1 1 calc R . .
H4B H 0.4394 0.6213 -0.1503 0.074 Uiso 1 1 calc R . .
H4C H 0.3516 0.6115 -0.0783 0.074 Uiso 1 1 calc R . .
C5 C 0.3463(6) 0.7873(4) -0.1089(4) 0.0563(18) Uani 1 1 d . . .
H5A H 0.3608 0.7932 -0.1686 0.084 Uiso 1 1 calc R . .
H5B H 0.3523 0.8396 -0.0899 0.084 Uiso 1 1 calc R . .
H5C H 0.2722 0.7836 -0.0971 0.084 Uiso 1 1 calc R . .
C6 C 0.5883(4) 0.6805(3) 0.0928(3) 0.0328(12) Uani 1 1 d . . .
H6A H 0.6115 0.7138 0.0408 0.039 Uiso 1 1 calc R . .
C7 C 0.6556(5) 0.5810(4) 0.1038(4) 0.0543(17) Uani 1 1 d . . .
H7A H 0.6458 0.5569 0.0553 0.065 Uiso 1 1 calc R . .
H7B H 0.6290 0.5477 0.1534 0.065 Uiso 1 1 calc R . .
C8 C 0.7778(5) 0.5676(5) 0.1132(4) 0.0573(19) Uani 1 1 d . . .
H8A H 0.8197 0.5031 0.1203 0.069 Uiso 1 1 calc R . .
H8B H 0.8053 0.5985 0.0625 0.069 Uiso 1 1 calc R . .
C9 C 0.7955(5) 0.6042(5) 0.1872(4) 0.0567(19) Uani 1 1 d . . .
H9A H 0.8743 0.5969 0.1911 0.068 Uiso 1 1 calc R . .
H9B H 0.7735 0.5700 0.2384 0.068 Uiso 1 1 calc R . .
C10 C 0.7286(5) 0.7030(4) 0.1794(4) 0.0493(16) Uani 1 1 d . . .
H10A H 0.7374 0.7245 0.2299 0.059 Uiso 1 1 calc R . .
H10B H 0.7564 0.7381 0.1318 0.059 Uiso 1 1 calc R . .
C11 C 0.6074(4) 0.7178(4) 0.1674(3) 0.0407(14) Uani 1 1 d . . .
H11A H 0.5669 0.7826 0.1594 0.049 Uiso 1 1 calc R . .
H11B H 0.5778 0.6883 0.2180 0.049 Uiso 1 1 calc R . .
C12 C 0.2121(4) 0.6889(3) 0.0298(3) 0.0355(12) Uani 1 1 d . . .
H12A H 0.2241 0.6882 -0.0307 0.043 Uiso 1 1 calc R . .
C13 C 0.1851(5) 0.6047(4) 0.0719(4) 0.0458(15) Uani 1 1 d . . .
H13A H 0.1783 0.6026 0.1324 0.055 Uiso 1 1 calc R . .
H13B H 0.2451 0.5509 0.0614 0.055 Uiso 1 1 calc R . .
C14 C 0.0757(5) 0.6050(4) 0.0379(4) 0.0566(17) Uani 1 1 d . . .
H14A H 0.0849 0.6011 -0.0215 0.068 Uiso 1 1 calc R . .
H14B H 0.0560 0.5524 0.0677 0.068 Uiso 1 1 calc R . .
C15 C -0.0152(5) 0.6903(4) 0.0490(4) 0.0520(17) Uani 1 1 d . . .
H15A H -0.0832 0.6916 0.0241 0.062 Uiso 1 1 calc R . .
H15B H -0.0295 0.6906 0.1088 0.062 Uiso 1 1 calc R . .
C16 C 0.0146(5) 0.7730(4) 0.0093(4) 0.0502(17) Uani 1 1 d . . .
H16A H 0.0213 0.7760 -0.0513 0.060 Uiso 1 1 calc R . .
H16B H -0.0449 0.8269 0.0201 0.060 Uiso 1 1 calc R . .
C17 C 0.1207(5) 0.7731(4) 0.0417(4) 0.0428(15) Uani 1 1 d . . .
H17A H 0.1121 0.7765 0.1012 0.051 Uiso 1 1 calc R . .
H17B H 0.1395 0.8262 0.0120 0.051 Uiso 1 1 calc R . .
C18 C 0.0966(4) 0.9182(3) 0.2280(3) 0.0334(12) Uani 1 1 d . . .
C19 C -0.0194(5) 0.9802(4) 0.2084(3) 0.0403(14) Uani 1 1 d . . .
C20 C -0.0483(5) 0.9776(4) 0.1214(4) 0.0491(16) Uani 1 1 d . . .
H20A H 0.0080 0.9904 0.0823 0.074 Uiso 1 1 calc R . .
H20B H -0.1194 1.0226 0.1064 0.074 Uiso 1 1 calc R . .
H20C H -0.0520 0.9182 0.1194 0.074 Uiso 1 1 calc R . .
C21 C -0.0255(5) 1.0777(4) 0.2145(4) 0.0486(17) Uani 1 1 d . . .
H21A H 0.0300 1.0952 0.1777 0.073 Uiso 1 1 calc R . .
H21B H -0.0120 1.0799 0.2715 0.073 Uiso 1 1 calc R . .
H21C H -0.0984 1.1188 0.1979 0.073 Uiso 1 1 calc R . .
C22 C -0.1099(5) 0.9609(4) 0.2700(4) 0.058(2) Uani 1 1 d . . .
H22A H -0.1114 0.9003 0.2704 0.086 Uiso 1 1 calc R . .
H22B H -0.1813 1.0042 0.2527 0.086 Uiso 1 1 calc R . .
H22C H -0.0939 0.9660 0.3256 0.086 Uiso 1 1 calc R . .
C23 C 0.0719(4) 0.7886(3) 0.3401(3) 0.0326(12) Uani 1 1 d D . .
H23A H 0.0043 0.8288 0.3629 0.039 Uiso 1 1 calc R . .
C24 C 0.0403(5) 0.7283(3) 0.2941(3) 0.0483(16) Uani 1 1 d D . .
H24A H 0.1073 0.6890 0.2712 0.058 Uiso 1 1 calc R . .
H24B H -0.0068 0.7655 0.2471 0.058 Uiso 1 1 calc R . .
C25 C -0.0205(5) 0.6706(4) 0.3483(4) 0.0640(19) Uani 1 1 d D . .
H25A H -0.0370 0.6306 0.3162 0.077 Uiso 1 1 calc R . .
H25B H -0.0904 0.7089 0.3686 0.077 Uiso 1 1 calc R . .
C26 C 0.0527(6) 0.6153(4) 0.4212(4) 0.081(2) Uani 1 1 d D . .
H26A H 0.0134 0.5786 0.4578 0.097 Uiso 1 1 calc R . .
H26B H 0.1196 0.5740 0.4001 0.097 Uiso 1 1 calc R . .
C27 C 0.0860(6) 0.6712(4) 0.4714(3) 0.0596(19) Uani 1 1 d D . .
H27A H 0.1367 0.6320 0.5156 0.072 Uiso 1 1 calc R . .
H27B H 0.0207 0.7089 0.4975 0.072 Uiso 1 1 calc R . .
C28 C 0.1461(5) 0.7338(4) 0.4098(3) 0.0434(15) Uani 1 1 d D . .
H28A H 0.1650 0.7737 0.4407 0.052 Uiso 1 1 calc R . .
H28B H 0.2148 0.6959 0.3876 0.052 Uiso 1 1 calc R . .
C29 C 0.2055(4) 0.9982(3) 0.1221(3) 0.0337(13) Uani 1 1 d . . .
H29A H 0.1339 1.0354 0.0958 0.040 Uiso 1 1 calc R . .
C30 C 0.2530(5) 1.0593(3) 0.1578(3) 0.0393(14) Uani 1 1 d . . .
H30A H 0.1981 1.0918 0.1954 0.047 Uiso 1 1 calc R . .
H30B H 0.3185 1.0221 0.1907 0.047 Uiso 1 1 calc R . .
C31 C 0.2849(5) 1.1272(4) 0.0902(4) 0.0497(16) Uani 1 1 d . . .
H31A H 0.2180 1.1701 0.0625 0.060 Uiso 1 1 calc R . .
H31B H 0.3210 1.1612 0.1157 0.060 Uiso 1 1 calc R . .
C32 C 0.3620(5) 1.0814(4) 0.0263(4) 0.0538(17) Uani 1 1 d . . .
H32A H 0.3766 1.1273 -0.0184 0.065 Uiso 1 1 calc R . .
H32B H 0.4326 1.0443 0.0526 0.065 Uiso 1 1 calc R . .
C33 C 0.3139(5) 1.0231(4) -0.0103(4) 0.0479(16) Uani 1 1 d . . .
H33A H 0.3683 0.9907 -0.0482 0.058 Uiso 1 1 calc R . .
H33B H 0.2486 1.0613 -0.0429 0.058 Uiso 1 1 calc R . .
C34 C 0.2809(5) 0.9547(3) 0.0573(3) 0.0373(13) Uani 1 1 d . . .
H34A H 0.2440 0.9218 0.0311 0.045 Uiso 1 1 calc R . .
H34B H 0.3478 0.9109 0.0842 0.045 Uiso 1 1 calc R . .
C35 C 0.3934(4) 0.8225(3) 0.5021(3) 0.0362(12) Uani 1 1 d . . .
C36 C 0.3855(5) 0.8020(4) 0.5986(3) 0.0524(16) Uani 1 1 d . . .
C37 C 0.4690(11) 0.8255(13) 0.6304(6) 0.356(6) Uani 1 1 d . . .
H37A H 0.4646 0.8146 0.6909 0.533 Uiso 1 1 calc R . .
H37B H 0.4594 0.8890 0.6097 0.533 Uiso 1 1 calc R . .
H37C H 0.5408 0.7893 0.6125 0.533 Uiso 1 1 calc R . .
C38 C 0.2765(10) 0.8397(9) 0.6305(6) 0.245(7) Uani 1 1 d . . .
H38A H 0.2311 0.8035 0.6228 0.367 Uiso 1 1 calc R . .
H38B H 0.2443 0.9010 0.6008 0.367 Uiso 1 1 calc R . .
H38C H 0.2802 0.8401 0.6895 0.367 Uiso 1 1 calc R . .
C39 C 0.4029(16) 0.7109(7) 0.6329(6) 0.289(10) Uani 1 1 d . . .
H39A H 0.3685 0.6848 0.5981 0.434 Uiso 1 1 calc R . .
H39B H 0.3705 0.7060 0.6886 0.434 Uiso 1 1 calc R . .
H39C H 0.4817 0.6789 0.6359 0.434 Uiso 1 1 calc R . .
C40 C 0.2584(5) 0.9815(4) 0.4690(4) 0.0538(18) Uani 1 1 d D . .
H40A H 0.2280 0.9721 0.5264 0.065 Uiso 1 1 calc R . .
C41 C 0.3228(8) 1.0421(5) 0.4639(8) 0.295(5) Uani 1 1 d D . .
H41A H 0.3432 1.0578 0.4052 0.354 Uiso 1 1 calc R . .
H41B H 0.3915 1.0091 0.4945 0.354 Uiso 1 1 calc R . .
C42 C 0.2694(10) 1.1280(7) 0.4964(7) 0.356(5) Uani 1 1 d D . .
H42A H 0.3194 1.1633 0.4967 0.428 Uiso 1 1 calc R . .
H42B H 0.2337 1.1191 0.5512 0.428 Uiso 1 1 calc R . .
C43 C 0.1892(7) 1.1647(6) 0.4258(5) 0.136(4) Uani 1 1 d D . .
H43A H 0.1508 1.2277 0.4307 0.164 Uiso 1 1 calc R . .
H43B H 0.2350 1.1667 0.3750 0.164 Uiso 1 1 calc R . .
C44 C 0.1034(9) 1.1301(5) 0.4068(6) 0.153(5) Uani 1 1 d D . .
H44A H 0.0736 1.1591 0.3511 0.184 Uiso 1 1 calc R . .
H44B H 0.0428 1.1407 0.4479 0.184 Uiso 1 1 calc R . .
C45 C 0.1696(10) 1.0137(6) 0.4112(7) 0.350(7) Uani 1 1 d D . .
H45A H 0.1161 0.9811 0.4286 0.420 Uiso 1 1 calc R . .
H45B H 0.1982 1.0024 0.3557 0.420 Uiso 1 1 calc R . .
C46 C 0.5441(4) 0.6831(4) 0.4755(3) 0.0408(14) Uani 1 1 d D . .
H46A H 0.5358 0.6534 0.5337 0.049 Uiso 1 1 calc R . .
C47 C 0.6459(7) 0.7043(7) 0.4645(9) 0.281(8) Uani 1 1 d DU . .
H47A H 0.6360 0.7574 0.4898 0.338 Uiso 1 1 calc R . .
H47B H 0.6580 0.7218 0.4045 0.338 Uiso 1 1 calc R . .
C48 C 0.7476(9) 0.6334(7) 0.4990(7) 0.194(5) Uani 1 1 d D . .
H48A H 0.7376 0.6040 0.5563 0.233 Uiso 1 1 calc R . .
H48B H 0.8116 0.6550 0.4952 0.233 Uiso 1 1 calc R . .
C49 C 0.7514(8) 0.5746(5) 0.4342(5) 0.118(4) Uani 1 1 d D . .
H49A H 0.7694 0.6080 0.3809 0.142 Uiso 1 1 calc R . .
H49B H 0.8162 0.5209 0.4483 0.142 Uiso 1 1 calc R . .
C50 C 0.6660(6) 0.5415(8) 0.4158(5) 0.158(7) Uani 1 1 d D . .
H50A H 0.6657 0.4880 0.4572 0.190 Uiso 1 1 calc R . .
H50B H 0.6790 0.5246 0.3605 0.190 Uiso 1 1 calc R . .
C51 C 0.5369(10) 0.6284(6) 0.4182(7) 0.343(8) Uani 1 1 d D . .
H51A H 0.5196 0.6652 0.3624 0.412 Uiso 1 1 calc R . .
H51B H 0.4778 0.6017 0.4358 0.412 Uiso 1 1 calc R . .
C52 C 1.0100(7) 0.6434(5) 0.7504(5) 0.083(3) Uani 1 1 d . . .
C53 C 0.9357(6) 0.6749(5) 0.8097(5) 0.070(2) Uani 1 1 d . . .
H53A H 0.9509 0.7096 0.8449 0.084 Uiso 1 1 calc R . .
C54 C 0.8404(7) 0.6562(6) 0.8175(7) 0.102(3) Uani 1 1 d . . .
H54A H 0.7879 0.6816 0.8568 0.123 Uiso 1 1 calc R . .
C55 C 0.8157(8) 0.6051(6) 0.7745(7) 0.104(3) Uani 1 1 d . . .
H55A H 0.7491 0.5914 0.7851 0.124 Uiso 1 1 calc R . .
C56 C 0.8821(9) 0.5737(6) 0.7177(6) 0.106(3) Uani 1 1 d . . .
H56A H 0.8622 0.5380 0.6861 0.127 Uiso 1 1 calc R . .
C57 C 0.9806(10) 0.5894(5) 0.7008(5) 0.102(4) Uani 1 1 d . . .
H57A H 1.0278 0.5657 0.6581 0.122 Uiso 1 1 calc R . .
C58 C 1.1142(8) 0.6670(8) 0.7421(9) 0.156(6) Uani 1 1 d . . .
H58A H 1.1149 0.7025 0.7838 0.233 Uiso 1 1 calc R . .
H58B H 1.1187 0.7017 0.6868 0.233 Uiso 1 1 calc R . .
H58C H 1.1771 0.6121 0.7501 0.233 Uiso 1 1 calc R . .

loop_
_atom_site_aniso_label
_atom_site_aniso_U_11
_atom_site_aniso_U_22
_atom_site_aniso_U_33
_atom_site_aniso_U_23
_atom_site_aniso_U_13
_atom_site_aniso_U_12
I1 0.0596(2) 0.03202(16) 0.03830(18) -0.00365(14) -0.00399(17) -0.01064(17)
I2 0.0489(2) 0.0500(2) 0.0504(2) -0.00712(17) 0.00338(18) -0.01998(18)
Ga1 0.0281(3) 0.0308(2) 0.0297(3) -0.0083(2) 0.0007(2) -0.0089(2)
Ga2 0.0307(3) 0.0273(2) 0.0284(3) -0.0046(2) 0.0005(2) -0.0057(2)
Ga3 0.0400(3) 0.0296(3) 0.0284(3) -0.0087(2) -0.0012(2) -0.0068(2)
N1 0.028(2) 0.039(2) 0.045(2) -0.0138(18) -0.0024(18) -0.0162(17)
N2 0.032(2) 0.048(2) 0.0260(19) -0.0040(17) 0.0024(17) -0.0198(18)
N3 0.043(3) 0.027(2) 0.041(2) 0.0004(18) 0.010(2) -0.005(2)
N4 0.026(2) 0.033(2) 0.036(2) -0.0061(17) 0.0004(18) -0.0034(18)
N5 0.042(3) 0.033(2) 0.032(2) -0.0123(17) -0.0005(19) -0.002(2)
N6 0.039(2) 0.032(2) 0.029(2) -0.0106(16) 0.0010(18) -0.0070(19)
C1 0.025(2) 0.035(2) 0.039(3) -0.010(2) 0.005(2) -0.014(2)
C2 0.049(3) 0.045(3) 0.032(3) -0.011(2) 0.008(2) -0.020(2)
C3 0.070(4) 0.098(4) 0.036(3) -0.021(3) 0.014(3) -0.051(3)
C4 0.053(3) 0.059(3) 0.043(3) -0.028(2) 0.005(3) -0.018(3)
C5 0.078(4) 0.057(3) 0.033(3) -0.008(3) 0.009(3) -0.021(3)
C6 0.029(2) 0.034(2) 0.038(3) -0.010(2) -0.001(2) -0.011(2)
C7 0.051(3) 0.044(3) 0.071(4) -0.024(3) 0.015(3) -0.014(3)
C8 0.033(3) 0.053(4) 0.072(4) -0.004(3) 0.002(3) -0.001(3)
C9 0.028(3) 0.067(4) 0.061(4) 0.005(3) 0.002(3) -0.007(3)
C10 0.038(3) 0.060(3) 0.050(3) -0.014(3) 0.000(3) -0.013(3)
C11 0.028(3) 0.054(3) 0.043(3) -0.016(2) 0.002(2) -0.013(2)
C12 0.032(2) 0.047(3) 0.035(3) -0.012(2) 0.006(2) -0.021(2)
C13 0.037(3) 0.041(3) 0.057(3) 0.007(3) -0.020(3) -0.014(3)
C14 0.057(3) 0.044(3) 0.077(4) 0.000(3) -0.018(3) -0.030(3)
C15 0.028(3) 0.072(4) 0.056(4) -0.003(3) 0.000(3) -0.021(3)
C16 0.042(3) 0.058(4) 0.043(3) -0.009(3) -0.011(3) -0.005(3)
C17 0.043(3) 0.036(3) 0.045(3) -0.005(2) -0.002(3) -0.007(3)
C18 0.033(3) 0.035(2) 0.027(2) -0.007(2) 0.007(2) -0.004(2)
C19 0.036(3) 0.036(3) 0.041(3) -0.007(2) 0.003(2) -0.002(2)
C20 0.044(3) 0.049(3) 0.055(3) -0.012(3) -0.006(3) -0.012(3)
C21 0.040(3) 0.034(3) 0.058(4) -0.002(3) -0.003(3) 0.003(3)
C22 0.037(3) 0.044(3) 0.070(4) 0.006(3) 0.007(3) 0.005(3)
C23 0.030(3) 0.029(2) 0.032(2) -0.005(2) 0.005(2) -0.002(2)
C24 0.069(4) 0.041(3) 0.034(3) -0.007(2) -0.001(3) -0.015(3)
C25 0.084(4) 0.043(3) 0.071(4) 0.001(3) -0.020(4) -0.030(3)
C26 0.116(5) 0.067(4) 0.079(5) 0.013(3) -0.029(4) -0.063(4)
C27 0.094(5) 0.055(3) 0.029(3) 0.010(3) -0.006(3) -0.032(3)
C28 0.050(3) 0.040(3) 0.037(3) -0.006(2) 0.002(3) -0.011(3)
C29 0.038(3) 0.028(2) 0.032(2) -0.001(2) 0.007(2) -0.009(2)
C30 0.050(3) 0.026(2) 0.039(3) -0.007(2) -0.005(3) -0.006(2)
C31 0.053(3) 0.038(3) 0.060(4) -0.007(3) -0.005(3) -0.018(3)
C32 0.046(3) 0.062(3) 0.056(4) -0.007(3) 0.009(3) -0.026(3)
C33 0.034(3) 0.065(3) 0.044(3) -0.002(3) 0.010(2) -0.022(3)
C34 0.039(3) 0.039(3) 0.034(3) -0.012(2) 0.005(2) -0.011(2)
C35 0.037(3) 0.049(3) 0.029(2) -0.018(2) 0.004(2) -0.018(2)
C36 0.060(3) 0.075(4) 0.035(3) -0.016(3) 0.008(3) -0.037(3)
C37 0.436(9) 0.835(17) 0.025(4) -0.061(8) 0.018(6) -0.526
C38 0.224(10) 0.211(12) 0.080(6) 0.065(7) 0.103(6) 0.153(10)
C39 0.49(2) 0.092(7) 0.066(5) 0.052(5) 0.123(9) 0.136(11)
C40 0.068(4) 0.041(3) 0.047(3) -0.018(3) 0.008(3) -0.006(3)
C41 0.319(10) 0.135(5) 0.514(12) -0.245(6) 0.335(9) -0.154(6)
C42 0.611(12) 0.511(10) 0.230(12) -0.246(9) 0.250(11) -0.512
C43 0.155(10) 0.122(6) 0.081(5) -0.071(4) -0.042(6) 0.064(7)
C44 0.277(14) 0.114(6) 0.075(5) -0.060(4) -0.033(7) -0.038(9)
C45 0.362(14) 0.273(8) 0.257(7) -0.239(6) -0.262(8) 0.279(9)
C46 0.033(3) 0.051(3) 0.031(3) -0.006(2) -0.004(2) -0.004(3)
C47 0.033(6) 0.253(12) 0.378(17) 0.264(11) -0.038(9) 0.017(9)
C48 0.243(11) 0.284(13) 0.130(10) -0.025(9) -0.004(10) -0.192(10)
C49 0.168(10) 0.050(4) 0.075(5) -0.020(4) -0.052(6) 0.065(6)
C50 0.048(5) 0.315(18) 0.048(5) 0.010(8) 0.007(4) 0.002(8)
C51 0.480(19) 0.133(6) 0.277(9) -0.164(6) -0.309(10) 0.232(9)
C52 0.082(5) 0.050(4) 0.085(5) 0.022(4) 0.022(5) -0.004(4)
C53 0.065(5) 0.069(4) 0.076(5) -0.025(4) 0.007(4) -0.016(4)
C54 0.084(5) 0.096(5) 0.147(8) -0.050(5) 0.026(6) -0.046(5)
C55 0.108(6) 0.080(5) 0.134(8) -0.003(5) -0.029(6) -0.047(5)
C56 0.141(8) 0.089(5) 0.098(6) -0.046(5) -0.003(6) -0.033(6)
C57 0.157(9) 0.046(4) 0.063(5) -0.010(4) 0.013(6) 0.017(6)
C58 0.057(6) 0.104(8) 0.232(13) 0.073(8) 0.022(8) 0.008(6)

loop_
_atom_type_symbol
_atom_type_description
_atom_type_scat_dispersion_real
_atom_type_scat_dispersion_imag
_atom_type_scat_source
C C 0.0033 0.0016 'International Tables Vol C Tables 4.2.6.8 and 6.1.1.4'
H H 0.0000 0.0000 'International Tables Vol C Tables 4.2.6.8 and 6.1.1.4'
N N 0.0061 0.0033 'International Tables Vol C Tables 4.2.6.8 and 6.1.1.4'
Ga Ga 0.2307 1.6083 'International Tables Vol C Tables 4.2.6.8 and 6.1.1.4'
I I -0.4742 1.8119 'International Tables Vol C Tables 4.2.6.8 and 6.1.1.4'

loop_
_geom_angle_atom_site_label_1
_geom_angle_atom_site_label_2
_geom_angle_atom_site_label_3
_geom_angle
_geom_angle_site_symmetry_1
_geom_angle_site_symmetry_3
_geom_angle_publ_flag
N1 Ga1 N2 65.69(17) . . ?
N1 Ga1 Ga2 122.08(13) . . ?
N2 Ga1 Ga2 128.25(12) . . ?
N1 Ga1 C1 32.76(17) . . ?
N2 Ga1 C1 32.97(16) . . ?
Ga2 Ga1 C1 132.00(12) . . ?
N1 Ga1 I1 109.31(12) . . ?
N2 Ga1 I1 106.33(13) . . ?
Ga2 Ga1 I1 115.36(3) . . ?
C1 Ga1 I1 112.55(12) . . ?
N3 Ga2 N4 66.07(17) . . ?
N3 Ga2 Ga1 113.95(14) . . ?
N4 Ga2 Ga1 112.45(12) . . ?
N3 Ga2 Ga3 113.20(14) . . ?
N4 Ga2 Ga3 113.67(13) . . ?
Ga1 Ga2 Ga3 123.65(4) . . ?
N3 Ga2 C18 33.48(16) . . ?
N4 Ga2 C18 32.59(16) . . ?
Ga1 Ga2 C18 117.92(13) . . ?
Ga3 Ga2 C18 118.42(13) . . ?
N5 Ga3 N6 66.30(17) . . ?
N5 Ga3 C35 33.52(16) . . ?
N6 Ga3 C35 32.88(16) . . ?
N5 Ga3 Ga2 123.32(14) . . ?
N6 Ga3 Ga2 126.07(13) . . ?
C35 Ga3 Ga2 130.84(13) . . ?
N5 Ga3 I2 108.16(14) . . ?
N6 Ga3 I2 106.99(14) . . ?
C35 Ga3 I2 113.13(13) . . ?
Ga2 Ga3 I2 116.02(3) . . ?
C1 N1 C6 131.6(4) . . ?
C1 N1 Ga1 94.0(3) . . ?
C6 N1 Ga1 133.5(3) . . ?
C1 N2 C12 131.6(4) . . ?
C1 N2 Ga1 93.1(3) . . ?
C12 N2 Ga1 135.2(3) . . ?
C18 N3 C23 133.0(5) . . ?
C18 N3 Ga2 93.1(3) . . ?
C23 N3 Ga2 132.3(3) . . ?
C18 N4 C29 133.2(4) . . ?
C18 N4 Ga2 93.8(3) . . ?
C29 N4 Ga2 132.8(3) . . ?
C35 N5 C40 133.5(4) . . ?
C35 N5 Ga3 91.8(3) . . ?
C40 N5 Ga3 134.7(4) . . ?
C35 N6 C46 133.7(4) . . ?
C35 N6 Ga3 92.0(3) . . ?
C46 N6 Ga3 134.3(3) . . ?
N1 C1 N2 107.1(4) . . ?
N1 C1 C2 129.9(4) . . ?
N2 C1 C2 122.9(5) . . ?
N1 C1 Ga1 53.2(2) . . ?
N2 C1 Ga1 53.9(2) . . ?
C2 C1 Ga1 173.4(4) . . ?
C3 C2 C1 115.1(5) . . ?
C3 C2 C4 107.4(5) . . ?
C1 C2 C4 108.7(4) . . ?
C3 C2 C5 104.4(5) . . ?
C1 C2 C5 109.6(4) . . ?
C4 C2 C5 111.6(5) . . ?
N1 C6 C7 111.1(4) . . ?
N1 C6 C11 107.3(4) . . ?
C7 C6 C11 108.9(4) . . ?
C6 C7 C8 110.8(5) . . ?
C9 C8 C7 110.7(5) . . ?
C8 C9 C10 110.7(5) . . ?
C11 C10 C9 111.0(5) . . ?
C10 C11 C6 112.2(4) . . ?
N2 C12 C17 108.9(4) . . ?
N2 C12 C13 108.9(4) . . ?
C17 C12 C13 111.6(4) . . ?
C12 C13 C14 109.8(5) . . ?
C15 C14 C13 110.0(5) . . ?
C16 C15 C14 111.7(5) . . ?
C17 C16 C15 112.0(5) . . ?
C16 C17 C12 110.3(5) . . ?
N4 C18 N3 107.1(4) . . ?
N4 C18 C19 124.5(4) . . ?
N3 C18 C19 128.4(5) . . ?
N4 C18 Ga2 53.6(2) . . ?
N3 C18 Ga2 53.5(3) . . ?
C19 C18 Ga2 177.6(4) . . ?
C20 C19 C18 109.5(4) . . ?
C20 C19 C22 109.2(5) . . ?
C18 C19 C22 115.4(4) . . ?
C20 C19 C21 109.8(5) . . ?
C18 C19 C21 108.8(5) . . ?
C22 C19 C21 104.0(5) . . ?
N3 C23 C28 107.2(4) . . ?
N3 C23 C24 112.0(4) . . ?
C28 C23 C24 110.1(4) . . ?
C23 C24 C25 112.9(5) . . ?
C24 C25 C26 108.0(5) . . ?
C27 C26 C25 113.5(5) . . ?
C26 C27 C28 108.2(5) . . ?
C23 C28 C27 109.8(5) . . ?
N4 C29 C34 108.5(4) . . ?
N4 C29 C30 111.5(4) . . ?
C34 C29 C30 111.3(4) . . ?
C31 C30 C29 112.3(4) . . ?
C32 C31 C30 111.5(5) . . ?
C33 C32 C31 111.4(5) . . ?
C32 C33 C34 111.8(5) . . ?
C29 C34 C33 112.6(4) . . ?
N6 C35 N5 109.6(4) . . ?
N6 C35 C36 124.8(5) . . ?
N5 C35 C36 125.7(5) . . ?
N6 C35 Ga3 55.1(2) . . ?
N5 C35 Ga3 54.7(2) . . ?
C36 C35 Ga3 176.2(4) . . ?
C39 C36 C37 106.1(12) . . ?
C39 C36 C38 99.2(10) . . ?
C37 C36 C38 115.6(10) . . ?
C39 C36 C35 114.5(6) . . ?
C37 C36 C35 107.9(6) . . ?
C38 C36 C35 113.4(6) . . ?
C45 C40 N5 110.4(5) . . ?
C45 C40 C41 113.4(8) . . ?
N5 C40 C41 106.0(5) . . ?
C40 C41 C42 117.0(8) . . ?
C41 C42 C43 91.8(8) . . ?
C44 C43 C42 128.1(9) . . ?
C43 C44 C45 105.0(8) . . ?
C40 C45 C44 110.2(7) . . ?
N6 C46 C51 108.8(5) . . ?
N6 C46 C47 104.1(6) . . ?
C51 C46 C47 111.4(9) . . ?
C46 C47 C48 117.7(9) . . ?
C47 C48 C49 93.6(9) . . ?
C50 C49 C48 127.5(8) . . ?
C49 C50 C51 108.4(8) . . ?
C46 C51 C50 108.6(8) . . ?
C53 C52 C57 116.5(8) . . ?
C53 C52 C58 117.9(10) . . ?
C57 C52 C58 125.6(9) . . ?
C54 C53 C52 119.1(8) . . ?
C55 C54 C53 124.1(9) . . ?
C56 C55 C54 119.5(10) . . ?
C55 C56 C57 122.9(10) . . ?
C56 C57 C52 117.7(8) . . ?

loop_
_geom_bond_atom_site_label_1
_geom_bond_atom_site_label_2
_geom_bond_distance
_geom_bond_site_symmetry_2
_geom_bond_publ_flag
I1 Ga1 2.6264(11) . ?
I2 Ga3 2.6231(10) . ?
Ga1 N1 1.972(4) . ?
Ga1 N2 1.989(4) . ?
Ga1 Ga2 2.4491(11) . ?
Ga1 C1 2.456(5) . ?
Ga2 N3 1.996(5) . ?
Ga2 N4 2.003(4) . ?
Ga2 Ga3 2.4559(10) . ?
Ga2 C18 2.481(5) . ?
Ga3 N5 1.982(4) . ?
Ga3 N6 1.993(4) . ?
Ga3 C35 2.428(5) . ?
N1 C1 1.332(7) . ?
N1 C6 1.445(6) . ?
N2 C1 1.339(6) . ?
N2 C12 1.476(6) . ?
N3 C18 1.371(6) . ?
N3 C23 1.453(6) . ?
N4 C18 1.339(6) . ?
N4 C29 1.462(6) . ?
N5 C35 1.342(6) . ?
N5 C40 1.449(7) . ?
N6 C35 1.319(6) . ?
N6 C46 1.438(6) . ?
C1 C2 1.539(7) . ?
C2 C3 1.509(8) . ?
C2 C4 1.544(8) . ?
C2 C5 1.553(8) . ?
C6 C7 1.534(7) . ?
C6 C11 1.539(7) . ?
C7 C8 1.537(9) . ?
C8 C9 1.518(10) . ?
C9 C10 1.528(9) . ?
C10 C11 1.528(8) . ?
C12 C17 1.515(7) . ?
C12 C13 1.531(8) . ?
C13 C14 1.557(8) . ?
C14 C15 1.521(8) . ?
C15 C16 1.518(9) . ?
C16 C17 1.508(8) . ?
C18 C19 1.523(7) . ?
C19 C20 1.522(8) . ?
C19 C22 1.558(8) . ?
C19 C21 1.567(8) . ?
C23 C28 1.495(7) . ?
C23 C24 1.510(7) . ?
C24 C25 1.524(8) . ?
C25 C26 1.529(8) . ?
C26 C27 1.509(9) . ?
C27 C28 1.625(8) . ?
C29 C34 1.509(7) . ?
C29 C30 1.537(8) . ?
C30 C31 1.534(8) . ?
C31 C32 1.521(8) . ?
C32 C33 1.514(9) . ?
C33 C34 1.544(8) . ?
C35 C36 1.563(7) . ?
C36 C39 1.413(13) . ?
C36 C37 1.419(14) . ?
C36 C38 1.443(12) . ?
C40 C45 1.442(10) . ?
C40 C41 1.460(10) . ?
C41 C42 1.514(11) . ?
C42 C43 1.515(12) . ?
C43 C44 1.470(12) . ?
C44 C45 1.776(10) . ?
C46 C51 1.439(10) . ?
C46 C47 1.452(10) . ?
C47 C48 1.494(12) . ?
C48 C49 1.550(12) . ?
C49 C50 1.443(12) . ?
C50 C51 1.797(11) . ?
C52 C53 1.368(11) . ?
C52 C57 1.454(13) . ?
C52 C58 1.503(14) . ?
C53 C54 1.351(12) . ?
C54 C55 1.310(13) . ?
C55 C56 1.284(13) . ?
C56 C57 1.374(15) . ?
